data_4313934
loop_
_publ_author_name
'Marlon K. Thompson'
'Alan J. Lough'
'Andrew J. P. White'
'David J. Williams'
'Ishenkumba A. Kahwa'

_publ_section_title
;
 Formation of Two Diverse Classes of Poly(amino-alkoxide) Chelates and
 Their Mononuclear and Polynuclear Lanthanide(III) Complexes
;
_journal_name_full 'Inorganic Chemistry'
_journal_page_first 4828
_journal_page_last 4841
_journal_paper_doi 10.1021/ic020154a
_journal_volume 42
_journal_year 2003
_chemical_formula_sum 'C32 H69 La4 N13 O26'
_chemical_formula_weight 1607.64
_chemical_name_systematic
;
   ?
;
_space_group_IT_number 14
_symmetry_cell_setting monoclinic
_symmetry_space_group_name_Hall '-P 2ybc'
_symmetry_space_group_name_H-M 'P 1 21/c 1'
_atom_sites_solution_hydrogens geom
_atom_sites_solution_primary direct
_atom_sites_solution_secondary difmap
_audit_creation_method SHELXL-97
_cell_angle_alpha 90.00
_cell_angle_beta 93.669(3)
_cell_angle_gamma 90.00
_cell_formula_units_Z 4
_cell_length_a 19.9955(5)
_cell_length_b 14.3228(3)
_cell_length_c 20.2977(5)
_cell_measurement_temperature 100.0(1)
_cell_volume 5801.2(2)
_computing_cell_refinement 'Denzo-SMN (Otwinowski & Minor, 1997)'
_computing_data_collection 'KappaCCD server software (Nonius, 1997)'
_computing_data_reduction 'Denzo-SMN (Otwinowski & Minor, 1997)'
_computing_molecular_graphics 'Bruker SHELXTL V5.1'
_computing_publication_material 'Bruker SHELXTL V5.1'
_computing_structure_refinement 'Bruker SHELXTL V5.1'
_computing_structure_solution 'Bruker SHELXTL V5.1'
_diffrn_ambient_temperature 100.0(1)
_diffrn_measured_fraction_theta_full 0.996
_diffrn_measured_fraction_theta_max 0.996
_diffrn_measurement_device_type 'Nonius Kappa-CCD'
_diffrn_measurement_method '\w scans and \f scan with \k offsets'
_diffrn_radiation_monochromator graphite
_diffrn_radiation_source 'fine-focus sealed tube'
_diffrn_radiation_type MoK\a
_diffrn_radiation_wavelength 0.71073
_diffrn_reflns_av_R_equivalents 0.065
_diffrn_reflns_av_sigmaI/netI 0.0890
_diffrn_reflns_limit_h_max 25
_diffrn_reflns_limit_h_min 0
_diffrn_reflns_limit_k_max 18
_diffrn_reflns_limit_k_min 0
_diffrn_reflns_limit_l_max 26
_diffrn_reflns_limit_l_min -26
_diffrn_reflns_number 44471
_diffrn_reflns_theta_full 27.46
_diffrn_reflns_theta_max 27.46
_diffrn_reflns_theta_min 2.62
_diffrn_standards_decay_% none
_exptl_absorpt_coefficient_mu 2.973
_exptl_absorpt_correction_T_max 0.6641
_exptl_absorpt_correction_T_min 0.5120
_exptl_absorpt_correction_type multi-scan
_exptl_absorpt_process_details 'Denzo-SMN, (Otwinowski & Minor, 1997)'
_exptl_crystal_colour colorless
_exptl_crystal_density_diffrn 1.841
_exptl_crystal_density_method 'not measured'
_exptl_crystal_description needle
_exptl_crystal_F_000 3152
_exptl_crystal_size_max 0.26
_exptl_crystal_size_mid 0.20
_exptl_crystal_size_min 0.15
_refine_diff_density_max 1.510
_refine_diff_density_min -0.849
_refine_diff_density_rms 0.160
_refine_ls_extinction_method none
_refine_ls_goodness_of_fit_ref 0.990
_refine_ls_hydrogen_treatment mixed
_refine_ls_matrix_type full
_refine_ls_number_parameters 676
_refine_ls_number_reflns 13235
_refine_ls_number_restraints 0
_refine_ls_restrained_S_all 0.990
_refine_ls_R_factor_all 0.0764
_refine_ls_R_factor_gt 0.0417
_refine_ls_shift/su_max 0.002
_refine_ls_shift/su_mean 0.000
_refine_ls_structure_factor_coef Fsqd
_refine_ls_weighting_details 'calc w=1/[\s^2^(Fo^2^)+(0.0435P)^2^+0.0000P] where P=(Fo^2^+2Fc^2^)/3'
_refine_ls_weighting_scheme calc
_refine_ls_wR_factor_gt 0.0889
_refine_ls_wR_factor_ref 0.0945
_reflns_number_gt 8896
_reflns_number_total 13235
_reflns_threshold_expression >2sigma(I)
_cod_data_source_file ic020154a_1.cif
_cod_data_source_block k99139
_cod_depositor_comments
;
The following automatic conversions were performed:

'_symmetry_cell_setting' value 'Monoclinic' changed to 'monoclinic'
according to the built-in table from CIF Core dictionary named
'cif_core.dic' version 2.4.1 from 2010-06-29.

Automatic conversion script
Id: cif_fix_values 1646 2011-03-28 12:23:43Z adriana 
;
_cod_database_code 4313934

loop_
_symmetry_equiv_pos_as_xyz
'x, y, z'
'-x, y+1/2, -z+1/2'
'-x, -y, -z'
'x, -y-1/2, z-1/2'

loop_
_atom_site_label
_atom_site_type_symbol
_atom_site_fract_x
_atom_site_fract_y
_atom_site_fract_z
_atom_site_U_iso_or_equiv
_atom_site_adp_type
_atom_site_occupancy
_atom_site_symmetry_multiplicity
_atom_site_calc_flag
_atom_site_refinement_flags
_atom_site_disorder_assembly
_atom_site_disorder_group
La1 La 0.197923(15) 0.57788(2) 0.389076(16) 0.01873(8) Uani 1 1 d . . .
La2 La 0.315222(15) 0.38666(2) 0.339127(16) 0.01978(8) Uani 1 1 d . . .
La3 La 0.128474(15) 0.30666(2) 0.383584(15) 0.01728(8) Uani 1 1 d . . .
La4 La 0.322963(15) 0.62868(2) 0.260030(16) 0.02096(9) Uani 1 1 d . . .
O1 O 0.2433(2) 0.6209(3) 0.1600(2) 0.0431(11) Uani 1 1 d . . .
H1 H 0.2068 0.5921 0.1608 0.065 Uiso 1 1 calc R . .
O2 O 0.22889(17) 0.6980(2) 0.31136(18) 0.0257(9) Uani 1 1 d . . .
O3 O 0.32439(16) 0.5604(2) 0.37469(17) 0.0195(8) Uani 1 1 d . . .
O4 O 0.36321(17) 0.4645(2) 0.24525(19) 0.0268(9) Uani 1 1 d . . .
O5 O 0.10719(16) 0.4717(2) 0.35610(17) 0.0210(8) Uani 1 1 d . . .
O6 O 0.21661(17) 0.2957(2) 0.30838(17) 0.0218(8) Uani 1 1 d . . .
O7 O 0.20726(18) 0.2115(2) 0.46208(18) 0.0270(9) Uani 1 1 d . . .
H7 H 0.2237 0.2309 0.4987 0.040 Uiso 1 1 calc R . .
O8 O 0.10329(19) 0.3760(3) 0.49642(18) 0.0325(10) Uani 1 1 d . . .
H8 H 0.1069 0.4343 0.4997 0.049 Uiso 1 1 calc R . .
O9 O 0.23694(17) 0.5057(2) 0.28619(17) 0.0203(8) Uani 1 1 d . . .
O10 O 0.22729(16) 0.4108(2) 0.42019(17) 0.0196(8) Uani 1 1 d . . .
O11 O 0.24689(18) 0.5734(3) 0.51556(19) 0.0306(9) Uani 1 1 d . . .
O12 O 0.13864(18) 0.5571(2) 0.50394(19) 0.0249(9) Uani 1 1 d . . .
O13 O 0.1885(2) 0.5648(3) 0.6023(2) 0.0469(12) Uani 1 1 d . . .
O14 O 0.1933(2) 0.7402(3) 0.4524(2) 0.0338(10) Uani 1 1 d . . .
O15 O 0.10229(19) 0.7049(3) 0.3931(2) 0.0320(10) Uani 1 1 d . . .
O16 O 0.1143(2) 0.8432(3) 0.4360(2) 0.0492(13) Uani 1 1 d . . .
O17 O 0.3786(2) 0.3792(3) 0.4556(2) 0.0387(10) Uani 1 1 d . . .
O18 O 0.44623(19) 0.3803(3) 0.3765(2) 0.0401(11) Uani 1 1 d . . .
O19 O 0.4852(3) 0.3595(5) 0.4766(3) 0.0858(19) Uani 1 1 d . . .
O21 O 0.3463(2) 0.2111(3) 0.3750(2) 0.0392(11) Uani 1 1 d . . .
O22 O 0.35577(19) 0.2437(3) 0.2706(2) 0.0365(10) Uani 1 1 d . . .
O23 O 0.3500(3) 0.0983(3) 0.3028(3) 0.0673(17) Uani 1 1 d . . .
O24 O 0.05259(19) 0.4485(3) 0.1263(2) 0.0364(10) Uani 1 1 d . . .
O25 O 0.1210(2) 0.5479(3) 0.1743(2) 0.0419(11) Uani 1 1 d . . .
O26 O 0.1561(2) 0.4515(3) 0.1017(2) 0.0462(12) Uani 1 1 d . . .
N1 N 0.3591(2) 0.7199(4) 0.1423(2) 0.0375(13) Uani 1 1 d . . .
N2 N 0.3197(2) 0.8232(3) 0.2602(3) 0.0348(13) Uani 1 1 d . . .
N3 N 0.4133(2) 0.7170(4) 0.3510(3) 0.0439(15) Uani 1 1 d . . .
N4 N 0.4575(3) 0.6095(3) 0.2329(3) 0.0455(15) Uani 1 1 d . . .
N5 N -0.0020(2) 0.3437(3) 0.3342(2) 0.0219(10) Uani 1 1 d . . .
N6 N 0.0925(2) 0.2269(3) 0.2613(2) 0.0234(10) Uani 1 1 d . . .
N7 N 0.1197(2) 0.1106(3) 0.3822(2) 0.0206(10) Uani 1 1 d . . .
N8 N 0.0230(2) 0.2267(3) 0.4552(2) 0.0217(10) Uani 1 1 d . . .
N9 N 0.1921(2) 0.5651(3) 0.5427(3) 0.0314(12) Uani 1 1 d . . .
N10 N 0.1367(3) 0.7649(3) 0.4280(3) 0.0343(13) Uani 1 1 d . . .
N11 N 0.4381(3) 0.3714(4) 0.4363(3) 0.0454(15) Uani 1 1 d . . .
N12 N 0.3512(2) 0.1823(4) 0.3161(3) 0.0442(15) Uani 1 1 d . . .
N13 N 0.1093(2) 0.4820(3) 0.1334(2) 0.0302(11) Uani 1 1 d . . .
C1 C 0.2531(3) 0.6512(5) 0.0933(3) 0.0501(19) Uani 1 1 d . . .
H1A H 0.2281 0.7097 0.0835 0.060 Uiso 1 1 calc R . .
H1B H 0.2366 0.6029 0.0613 0.060 Uiso 1 1 calc R . .
C2 C 0.3246(4) 0.6662(6) 0.0881(4) 0.070(3) Uani 1 1 d . . .
H2A H 0.3310 0.6992 0.0461 0.084 Uiso 1 1 calc R . .
H2B H 0.3466 0.6045 0.0856 0.084 Uiso 1 1 calc R . .
C3 C 0.2437(4) 0.8391(5) 0.2496(4) 0.067(2) Uani 1 1 d . . .
H3A H 0.2342 0.9068 0.2520 0.081 Uiso 1 1 calc R . .
H3B H 0.2282 0.8170 0.2050 0.081 Uiso 1 1 calc R . .
C4 C 0.2067(3) 0.7903(4) 0.2988(3) 0.0341(15) Uani 1 1 d . . .
H4A H 0.2107 0.8260 0.3406 0.041 Uiso 1 1 calc R . .
H4B H 0.1587 0.7887 0.2835 0.041 Uiso 1 1 calc R . .
C5 C 0.3872(3) 0.6960(5) 0.4176(3) 0.0449(17) Uani 1 1 d . . .
H5A H 0.4210 0.7153 0.4528 0.054 Uiso 1 1 calc R . .
H5B H 0.3459 0.7325 0.4230 0.054 Uiso 1 1 calc R . .
C6 C 0.3726(3) 0.5953(4) 0.4247(3) 0.0274(13) Uani 1 1 d . . .
H6A H 0.4148 0.5596 0.4227 0.033 Uiso 1 1 calc R . .
H6B H 0.3553 0.5844 0.4687 0.033 Uiso 1 1 calc R . .
C7 C 0.4782(3) 0.5150(5) 0.2553(4) 0.061(2) Uani 1 1 d . . .
H7A H 0.4805 0.5127 0.3041 0.073 Uiso 1 1 calc R . .
H7B H 0.5235 0.5014 0.2407 0.073 Uiso 1 1 calc R . .
C8 C 0.4286(3) 0.4400(4) 0.2274(3) 0.0329(15) Uani 1 1 d . . .
H8A H 0.4297 0.4369 0.1787 0.039 Uiso 1 1 calc R . .
H8B H 0.4413 0.3780 0.2458 0.039 Uiso 1 1 calc R . .
C9 C 0.3418(4) 0.8183(5) 0.1391(4) 0.057(2) Uani 1 1 d . . .
H9A H 0.2953 0.8242 0.1198 0.069 Uiso 1 1 calc R . .
H9B H 0.3715 0.8496 0.1087 0.069 Uiso 1 1 calc R . .
C10 C 0.3469(4) 0.8674(4) 0.2024(3) 0.0508(19) Uani 1 1 d . . .
H10A H 0.3245 0.9286 0.1958 0.061 Uiso 1 1 calc R . .
H10B H 0.3950 0.8801 0.2135 0.061 Uiso 1 1 calc R . .
C11 C 0.3428(4) 0.8620(5) 0.3210(4) 0.059(2) Uani 1 1 d . . .
H11A H 0.3102 0.8487 0.3545 0.071 Uiso 1 1 calc R . .
H11B H 0.3465 0.9306 0.3165 0.071 Uiso 1 1 calc R . .
C12 C 0.4103(3) 0.8219(5) 0.3436(4) 0.064(3) Uani 1 1 d . . .
H12A H 0.4432 0.8409 0.3116 0.077 Uiso 1 1 calc R . .
H12B H 0.4246 0.8504 0.3867 0.077 Uiso 1 1 calc R . .
C13 C 0.4806(3) 0.6850(5) 0.3454(4) 0.0504(19) Uani 1 1 d . . .
H13A H 0.5117 0.7281 0.3701 0.060 Uiso 1 1 calc R . .
H13B H 0.4855 0.6226 0.3662 0.060 Uiso 1 1 calc R . .
C14 C 0.4993(3) 0.6788(5) 0.2790(4) 0.056(2) Uani 1 1 d . . .
H14A H 0.5470 0.6600 0.2798 0.067 Uiso 1 1 calc R . .
H14B H 0.4957 0.7419 0.2591 0.067 Uiso 1 1 calc R . .
C15 C 0.4655(3) 0.6278(6) 0.1648(4) 0.055(2) Uani 1 1 d . . .
H15A H 0.4501 0.5719 0.1396 0.066 Uiso 1 1 calc R . .
H15B H 0.5141 0.6345 0.1591 0.066 Uiso 1 1 calc R . .
C16 C 0.4318(4) 0.7090(5) 0.1338(4) 0.057(2) Uani 1 1 d . . .
H16A H 0.4382 0.7065 0.0859 0.068 Uiso 1 1 calc R . .
H16B H 0.4548 0.7658 0.1514 0.068 Uiso 1 1 calc R . .
C17 C -0.0126(3) 0.4427(3) 0.3510(3) 0.0253(13) Uani 1 1 d . . .
H17A H -0.0164 0.4482 0.3992 0.030 Uiso 1 1 calc R . .
H17B H -0.0554 0.4642 0.3288 0.030 Uiso 1 1 calc R . .
C18 C 0.0433(3) 0.5054(4) 0.3308(3) 0.0261(13) Uani 1 1 d . . .
H18A H 0.0424 0.5086 0.2821 0.031 Uiso 1 1 calc R . .
H18B H 0.0362 0.5693 0.3477 0.031 Uiso 1 1 calc R . .
C19 C 0.1336(3) 0.2836(4) 0.2171(3) 0.0288(13) Uani 1 1 d . . .
H19A H 0.1188 0.3496 0.2175 0.035 Uiso 1 1 calc R . .
H19B H 0.1271 0.2601 0.1712 0.035 Uiso 1 1 calc R . .
C20 C 0.2078(3) 0.2776(4) 0.2403(3) 0.0291(14) Uani 1 1 d . . .
H20A H 0.2250 0.2145 0.2309 0.035 Uiso 1 1 calc R . .
H20B H 0.2336 0.3235 0.2158 0.035 Uiso 1 1 calc R . .
C21 C 0.1900(3) 0.0794(4) 0.3912(3) 0.0277(14) Uani 1 1 d . . .
H21A H 0.2146 0.1012 0.3533 0.033 Uiso 1 1 calc R . .
H21B H 0.1912 0.0103 0.3914 0.033 Uiso 1 1 calc R . .
C22 C 0.2246(3) 0.1152(4) 0.4541(3) 0.0299(14) Uani 1 1 d . . .
H22A H 0.2105 0.0784 0.4921 0.036 Uiso 1 1 calc R . .
H22B H 0.2738 0.1088 0.4522 0.036 Uiso 1 1 calc R . .
C23 C 0.0429(3) 0.2411(4) 0.5264(3) 0.0241(13) Uani 1 1 d . . .
H23A H 0.0833 0.2032 0.5384 0.029 Uiso 1 1 calc R . .
H23B H 0.0064 0.2190 0.5532 0.029 Uiso 1 1 calc R . .
C24 C 0.0578(3) 0.3428(4) 0.5427(3) 0.0248(13) Uani 1 1 d . . .
H24A H 0.0159 0.3798 0.5392 0.030 Uiso 1 1 calc R . .
H24B H 0.0781 0.3485 0.5883 0.030 Uiso 1 1 calc R . .
C25 C -0.0070(3) 0.3330(4) 0.2620(3) 0.0259(13) Uani 1 1 d . . .
H25A H 0.0179 0.3843 0.2420 0.031 Uiso 1 1 calc R . .
H25B H -0.0546 0.3381 0.2458 0.031 Uiso 1 1 calc R . .
C26 C 0.0210(3) 0.2388(4) 0.2395(3) 0.0319(14) Uani 1 1 d . . .
H26A H -0.0053 0.1874 0.2576 0.038 Uiso 1 1 calc R . .
H26B H 0.0159 0.2350 0.1907 0.038 Uiso 1 1 calc R . .
C27 C 0.1109(3) 0.1275(3) 0.2596(3) 0.0268(13) Uani 1 1 d . . .
H27A H 0.1602 0.1220 0.2580 0.032 Uiso 1 1 calc R . .
H27B H 0.0901 0.0989 0.2189 0.032 Uiso 1 1 calc R . .
C28 C 0.0887(3) 0.0738(4) 0.3194(3) 0.0264(13) Uani 1 1 d . . .
H28A H 0.0393 0.0776 0.3202 0.032 Uiso 1 1 calc R . .
H28B H 0.1010 0.0072 0.3150 0.032 Uiso 1 1 calc R . .
C29 C 0.0815(3) 0.0745(4) 0.4383(3) 0.0252(13) Uani 1 1 d . . .
H29A H 0.1086 0.0837 0.4804 0.030 Uiso 1 1 calc R . .
H29B H 0.0735 0.0068 0.4324 0.030 Uiso 1 1 calc R . .
C30 C 0.0146(3) 0.1246(3) 0.4418(3) 0.0230(12) Uani 1 1 d . . .
H30A H -0.0122 0.1160 0.3995 0.028 Uiso 1 1 calc R . .
H30B H -0.0106 0.0961 0.4772 0.028 Uiso 1 1 calc R . .
C31 C -0.0419(3) 0.2717(4) 0.4372(3) 0.0250(13) Uani 1 1 d . . .
H31A H -0.0432 0.3332 0.4594 0.030 Uiso 1 1 calc R . .
H31B H -0.0783 0.2329 0.4535 0.030 Uiso 1 1 calc R . .
C32 C -0.0543(3) 0.2855(4) 0.3637(3) 0.0248(13) Uani 1 1 d . . .
H32A H -0.0560 0.2237 0.3419 0.030 Uiso 1 1 calc R . .
H32B H -0.0985 0.3157 0.3549 0.030 Uiso 1 1 calc R . .
O1W O 0.2995(2) 0.4242(4) 0.1230(3) 0.0650(15) Uani 1 1 d . . .

loop_
_atom_site_aniso_label
_atom_site_aniso_U_11
_atom_site_aniso_U_22
_atom_site_aniso_U_33
_atom_site_aniso_U_23
_atom_site_aniso_U_13
_atom_site_aniso_U_12
La1 0.01805(16) 0.01477(16) 0.02382(18) -0.00071(13) 0.00470(13) 0.00029(13)
La2 0.01842(16) 0.01695(17) 0.02446(18) 0.00084(13) 0.00518(13) 0.00208(13)
La3 0.01838(16) 0.01474(16) 0.01899(17) 0.00010(13) 0.00333(13) -0.00023(13)
La4 0.01921(16) 0.01974(17) 0.02428(19) 0.00372(14) 0.00407(13) -0.00076(13)
O1 0.044(3) 0.053(3) 0.031(3) 0.014(2) -0.006(2) -0.021(2)
O2 0.023(2) 0.020(2) 0.034(2) 0.0102(17) 0.0084(18) 0.0042(16)
O3 0.0170(18) 0.020(2) 0.022(2) 0.0037(16) 0.0004(16) -0.0033(15)
O4 0.024(2) 0.023(2) 0.035(2) -0.0014(17) 0.0132(18) -0.0015(17)
O5 0.0187(19) 0.0166(19) 0.028(2) 0.0071(16) 0.0018(16) 0.0040(15)
O6 0.025(2) 0.025(2) 0.016(2) -0.0006(16) 0.0039(16) -0.0023(16)
O7 0.034(2) 0.020(2) 0.025(2) -0.0005(17) -0.0068(18) 0.0019(17)
O8 0.047(3) 0.022(2) 0.030(2) -0.0084(18) 0.018(2) -0.0081(19)
O9 0.0239(19) 0.0142(18) 0.023(2) -0.0005(15) 0.0070(16) 0.0007(15)
O10 0.0194(18) 0.0177(19) 0.022(2) -0.0012(15) 0.0043(16) -0.0013(15)
O11 0.022(2) 0.037(2) 0.033(2) -0.0057(19) 0.0071(18) 0.0015(18)
O12 0.022(2) 0.020(2) 0.033(2) -0.0022(17) 0.0036(18) -0.0003(16)
O13 0.047(3) 0.075(3) 0.021(3) -0.007(2) 0.011(2) -0.009(2)
O14 0.037(3) 0.026(2) 0.038(3) -0.0040(19) 0.001(2) -0.003(2)
O15 0.027(2) 0.025(2) 0.045(3) 0.005(2) 0.006(2) 0.0080(18)
O16 0.067(3) 0.013(2) 0.071(4) 0.002(2) 0.038(3) 0.012(2)
O17 0.030(2) 0.050(3) 0.036(3) 0.001(2) -0.004(2) 0.011(2)
O18 0.024(2) 0.050(3) 0.046(3) -0.003(2) 0.005(2) 0.001(2)
O19 0.059(4) 0.137(6) 0.059(4) -0.006(4) -0.020(3) 0.036(4)
O21 0.034(2) 0.027(2) 0.057(3) 0.010(2) 0.009(2) 0.0046(19)
O22 0.030(2) 0.032(2) 0.049(3) -0.004(2) 0.014(2) 0.0049(19)
O23 0.068(3) 0.017(2) 0.121(5) -0.011(3) 0.035(3) 0.002(2)
O24 0.025(2) 0.030(2) 0.053(3) 0.003(2) -0.006(2) -0.0021(19)
O25 0.044(3) 0.045(3) 0.036(3) -0.017(2) -0.002(2) -0.005(2)
O26 0.040(3) 0.053(3) 0.047(3) -0.006(2) 0.014(2) 0.002(2)
N1 0.039(3) 0.040(3) 0.035(3) 0.000(2) 0.013(3) -0.015(3)
N2 0.036(3) 0.022(3) 0.048(4) 0.007(2) 0.012(3) 0.000(2)
N3 0.029(3) 0.058(4) 0.044(4) 0.021(3) -0.004(3) -0.025(3)
N4 0.044(3) 0.019(3) 0.077(5) 0.009(3) 0.025(3) -0.004(2)
N5 0.017(2) 0.025(2) 0.024(3) 0.005(2) -0.001(2) -0.003(2)
N6 0.028(3) 0.025(3) 0.018(2) -0.004(2) 0.000(2) -0.003(2)
N7 0.019(2) 0.019(2) 0.025(3) 0.001(2) 0.004(2) -0.0011(19)
N8 0.019(2) 0.019(2) 0.028(3) 0.004(2) 0.004(2) 0.0009(19)
N9 0.034(3) 0.026(3) 0.034(3) -0.007(2) 0.008(3) -0.003(2)
N10 0.042(3) 0.028(3) 0.035(3) 0.004(2) 0.025(3) 0.002(3)
N11 0.034(3) 0.055(4) 0.046(4) -0.003(3) -0.008(3) 0.018(3)
N12 0.027(3) 0.026(3) 0.082(5) -0.006(3) 0.021(3) 0.009(2)
N13 0.033(3) 0.029(3) 0.027(3) 0.002(2) -0.004(2) -0.002(2)
C1 0.052(4) 0.069(5) 0.029(4) 0.014(3) 0.001(3) -0.013(4)
C2 0.084(6) 0.094(6) 0.034(4) 0.013(4) 0.016(4) -0.038(5)
C3 0.070(5) 0.043(4) 0.094(7) 0.024(4) 0.040(5) 0.012(4)
C4 0.030(3) 0.029(3) 0.043(4) 0.011(3) 0.006(3) 0.001(3)
C5 0.037(4) 0.055(5) 0.042(4) -0.011(3) -0.004(3) -0.011(3)
C6 0.030(3) 0.029(3) 0.023(3) 0.001(3) -0.001(3) -0.002(3)
C7 0.036(4) 0.061(5) 0.089(6) 0.010(4) 0.022(4) 0.008(4)
C8 0.035(3) 0.022(3) 0.043(4) -0.001(3) 0.012(3) 0.000(3)
C9 0.078(5) 0.039(4) 0.058(5) 0.026(4) 0.030(4) 0.026(4)
C10 0.073(5) 0.029(4) 0.051(5) 0.009(3) 0.005(4) -0.009(4)
C11 0.095(6) 0.030(4) 0.052(5) 0.009(3) -0.007(5) -0.001(4)
C12 0.030(4) 0.064(5) 0.100(7) -0.062(5) 0.021(4) -0.028(4)
C13 0.042(4) 0.041(4) 0.067(6) -0.001(4) 0.000(4) 0.000(3)
C14 0.019(3) 0.069(5) 0.080(6) 0.019(4) 0.001(4) -0.010(3)
C15 0.028(4) 0.086(6) 0.051(5) -0.025(4) 0.004(3) 0.002(4)
C16 0.069(5) 0.038(4) 0.069(5) 0.017(4) 0.046(4) -0.002(4)
C17 0.020(3) 0.017(3) 0.039(4) 0.005(3) 0.003(3) 0.006(2)
C18 0.023(3) 0.023(3) 0.032(3) 0.000(3) 0.000(3) 0.002(2)
C19 0.030(3) 0.033(3) 0.023(3) 0.002(3) 0.001(3) -0.003(3)
C20 0.036(3) 0.028(3) 0.024(3) -0.003(3) 0.012(3) -0.008(3)
C21 0.025(3) 0.019(3) 0.040(4) -0.003(3) 0.006(3) 0.004(2)
C22 0.028(3) 0.017(3) 0.045(4) 0.010(3) 0.009(3) 0.008(3)
C23 0.030(3) 0.022(3) 0.021(3) -0.002(2) 0.008(3) -0.003(2)
C24 0.031(3) 0.028(3) 0.016(3) 0.004(2) 0.007(2) 0.004(3)
C25 0.025(3) 0.030(3) 0.022(3) 0.004(3) -0.004(2) -0.003(3)
C26 0.033(3) 0.033(4) 0.030(3) -0.004(3) 0.004(3) -0.005(3)
C27 0.032(3) 0.020(3) 0.028(3) -0.004(2) 0.004(3) -0.001(3)
C28 0.037(3) 0.015(3) 0.028(3) -0.001(2) 0.004(3) -0.001(2)
C29 0.033(3) 0.016(3) 0.028(3) 0.003(2) 0.009(3) 0.003(2)
C30 0.029(3) 0.011(3) 0.030(3) 0.003(2) 0.009(3) -0.008(2)
C31 0.021(3) 0.024(3) 0.030(3) 0.005(3) 0.007(3) 0.003(2)
C32 0.022(3) 0.024(3) 0.029(3) -0.001(2) 0.004(3) -0.005(2)
O1W 0.066(4) 0.072(4) 0.057(4) -0.012(3) 0.011(3) 0.001(3)

loop_
_atom_type_symbol
_atom_type_description
_atom_type_scat_dispersion_real
_atom_type_scat_dispersion_imag
_atom_type_scat_source
C C 0.0033 0.0016 'International Tables Vol C Tables 4.2.6.8 and 6.1.1.4'
H H 0.0000 0.0000 'International Tables Vol C Tables 4.2.6.8 and 6.1.1.4'
N N 0.0061 0.0033 'International Tables Vol C Tables 4.2.6.8 and 6.1.1.4'
O O 0.0106 0.0060 'International Tables Vol C Tables 4.2.6.8 and 6.1.1.4'
La La -0.2871 2.4523 'International Tables Vol C Tables 4.2.6.8 and 6.1.1.4'

loop_
_geom_angle_atom_site_label_1
_geom_angle_atom_site_label_2
_geom_angle_atom_site_label_3
_geom_angle
_geom_angle_site_symmetry_1
_geom_angle_site_symmetry_3
_geom_angle_publ_flag
O5 La1 O2 118.64(12) . . ?
O5 La1 O9 77.19(11) . . ?
O2 La1 O9 69.28(11) . . ?
O5 La1 O10 68.56(11) . . ?
O2 La1 O10 139.68(11) . . ?
O9 La1 O10 74.80(11) . . ?
O5 La1 O3 129.01(11) . . ?
O2 La1 O3 72.77(11) . . ?
O9 La1 O3 60.27(11) . . ?
O10 La1 O3 73.92(10) . . ?
O5 La1 O15 84.84(12) . . ?
O2 La1 O15 75.44(11) . . ?
O9 La1 O15 125.11(12) . . ?
O10 La1 O15 142.98(11) . . ?
O3 La1 O15 141.94(11) . . ?
O5 La1 O14 129.20(12) . . ?
O2 La1 O14 73.40(12) . . ?
O9 La1 O14 141.94(11) . . ?
O10 La1 O14 135.98(12) . . ?
O3 La1 O14 101.77(12) . . ?
O15 La1 O14 48.47(12) . . ?
O5 La1 O11 117.91(11) . . ?
O2 La1 O11 122.81(12) . . ?
O9 La1 O11 132.36(11) . . ?
O10 La1 O11 71.04(11) . . ?
O3 La1 O11 78.81(11) . . ?
O15 La1 O11 101.95(12) . . ?
O14 La1 O11 65.24(12) . . ?
O5 La1 O12 78.90(11) . . ?
O2 La1 O12 141.21(11) . . ?
O9 La1 O12 148.66(10) . . ?
O10 La1 O12 77.78(10) . . ?
O3 La1 O12 125.16(11) . . ?
O15 La1 O12 71.99(11) . . ?
O14 La1 O12 69.39(11) . . ?
O11 La1 O12 47.61(11) . . ?
O5 La1 N10 108.32(13) . . ?
O2 La1 N10 70.88(12) . . ?
O9 La1 N10 136.62(12) . . ?
O10 La1 N10 148.20(11) . . ?
O3 La1 N10 121.62(12) . . ?
O15 La1 N10 24.60(13) . . ?
O14 La1 N10 24.02(13) . . ?
O11 La1 N10 84.38(13) . . ?
O12 La1 N10 70.71(11) . . ?
O5 La1 La2 86.44(8) . . ?
O2 La1 La2 98.62(8) . . ?
O9 La1 La2 40.99(8) . . ?
O10 La1 La2 41.07(7) . . ?
O3 La1 La2 43.12(7) . . ?
O15 La1 La2 165.33(9) . . ?
O14 La1 La2 143.37(9) . . ?
O11 La1 La2 92.55(8) . . ?
O12 La1 La2 117.75(7) . . ?
N10 La1 La2 164.63(10) . . ?
O5 La1 La4 116.25(8) . . ?
O2 La1 La4 38.31(8) . . ?
O9 La1 La4 41.41(7) . . ?
O10 La1 La4 101.55(7) . . ?
O3 La1 La4 41.20(8) . . ?
O15 La1 La4 113.44(8) . . ?
O14 La1 La4 102.13(8) . . ?
O11 La1 La4 116.53(8) . . ?
O12 La1 La4 163.74(8) . . ?
N10 La1 La4 107.48(8) . . ?
La2 La1 La4 60.555(8) . . ?
O6 La2 O4 113.46(12) . . ?
O6 La2 O10 69.42(11) . . ?
O4 La2 O10 140.51(11) . . ?
O6 La2 O9 77.23(11) . . ?
O4 La2 O9 67.86(11) . . ?
O10 La2 O9 75.10(11) . . ?
O6 La2 O3 129.21(11) . . ?
O4 La2 O3 75.88(11) . . ?
O10 La2 O3 74.04(10) . . ?
O9 La2 O3 59.90(11) . . ?
O6 La2 O17 123.59(12) . . ?
O4 La2 O17 122.00(13) . . ?
O10 La2 O17 74.44(12) . . ?
O9 La2 O17 131.96(12) . . ?
O3 La2 O17 76.46(12) . . ?
O6 La2 O22 73.58(12) . . ?
O4 La2 O22 78.15(12) . . ?
O10 La2 O22 134.95(12) . . ?
O9 La2 O22 120.48(13) . . ?
O3 La2 O22 151.00(11) . . ?
O17 La2 O22 107.35(13) . . ?
O6 La2 O21 74.62(12) . . ?
O4 La2 O21 122.82(13) . . ?
O10 La2 O21 96.37(12) . . ?
O9 La2 O21 151.80(12) . . ?
O3 La2 O21 144.43(13) . . ?
O17 La2 O21 67.97(14) . . ?
O22 La2 O21 48.68(14) . . ?
O6 La2 O18 145.32(12) . . ?
O4 La2 O18 79.17(13) . . ?
O10 La2 O18 122.14(13) . . ?
O9 La2 O18 135.70(12) . . ?
O3 La2 O18 84.47(12) . . ?
O17 La2 O18 48.23(13) . . ?
O22 La2 O18 78.15(13) . . ?
O21 La2 O18 71.69(13) . . ?
O6 La2 N12 68.88(13) . . ?
O4 La2 N12 102.05(14) . . ?
O10 La2 N12 114.47(13) . . ?
O9 La2 N12 137.01(15) . . ?
O3 La2 N12 161.40(13) . . ?
O17 La2 N12 89.65(15) . . ?
O22 La2 N12 24.62(14) . . ?
O21 La2 N12 24.57(14) . . ?
O18 La2 N12 77.02(13) . . ?
O6 La2 N11 137.57(14) . . ?
O4 La2 N11 101.24(15) . . ?
O10 La2 N11 98.91(14) . . ?
O9 La2 N11 141.08(13) . . ?
O3 La2 N11 81.34(13) . . ?
O17 La2 N11 24.54(13) . . ?
O22 La2 N11 91.32(14) . . ?
O21 La2 N11 66.12(14) . . ?
O18 La2 N11 23.81(13) . . ?
N12 La2 N11 80.97(15) . . ?
O6 La2 La1 87.13(8) . . ?
O4 La2 La1 99.14(8) . . ?
O10 La2 La1 41.59(8) . . ?
O9 La2 La1 40.80(8) . . ?
O3 La2 La1 42.74(7) . . ?
O17 La2 La1 93.45(9) . . ?
O22 La2 La1 157.11(9) . . ?
O21 La2 La1 137.95(9) . . ?
O18 La2 La1 124.02(9) . . ?
N12 La2 La1 152.80(9) . . ?
N11 La2 La1 111.40(10) . . ?
O6 La3 O5 92.40(11) . . ?
O6 La3 O10 68.77(11) . . ?
O5 La3 O10 67.86(11) . . ?
O6 La3 N6 64.29(12) . . ?
O5 La3 N6 99.26(12) . . ?
O10 La3 N6 130.64(11) . . ?
O6 La3 N5 119.41(12) . . ?
O5 La3 N5 65.84(12) . . ?
O10 La3 N5 133.17(12) . . ?
N6 La3 N5 64.86(13) . . ?
O6 La3 N7 88.65(12) . . ?
O5 La3 N7 161.29(12) . . ?
O10 La3 N7 129.35(11) . . ?
N6 La3 N7 64.50(13) . . ?
N5 La3 N7 97.48(12) . . ?
O6 La3 N8 152.18(12) . . ?
O5 La3 N8 112.06(11) . . ?
O10 La3 N8 131.76(12) . . ?
N6 La3 N8 97.54(12) . . ?
N5 La3 N8 63.71(12) . . ?
N7 La3 N8 63.90(12) . . ?
O6 La3 La2 32.61(8) . . ?
O5 La3 La2 80.02(8) . . ?
O10 La3 La2 36.20(7) . . ?
N6 La3 La2 96.11(9) . . ?
N5 La3 La2 136.02(9) . . ?
N7 La3 La2 109.70(8) . . ?
N8 La3 La2 159.92(9) . . ?
O6 La3 La1 79.62(8) . . ?
O5 La3 La1 32.22(8) . . ?
O10 La3 La1 35.64(7) . . ?
N6 La3 La1 118.54(9) . . ?
N5 La3 La1 97.83(9) . . ?
N7 La3 La1 163.94(8) . . ?
N8 La3 La1 128.18(9) . . ?
La2 La3 La1 55.086(7) . . ?
O6 La3 La4 48.32(8) . . ?
O5 La3 La4 48.90(8) . . ?
O10 La3 La4 40.55(8) . . ?
N6 La3 La4 94.16(9) . . ?
N5 La3 La4 106.86(9) . . ?
N7 La3 La4 136.77(8) . . ?
N8 La3 La4 159.33(8) . . ?
La2 La3 La4 31.763(6) . . ?
La1 La3 La4 31.806(5) . . ?
O2 La4 O4 134.42(11) . . ?
O2 La4 O3 74.06(11) . . ?
O4 La4 O3 76.25(11) . . ?
O2 La4 O9 68.88(11) . . ?
O4 La4 O9 66.55(10) . . ?
O3 La4 O9 60.43(11) . . ?
O2 La4 N2 64.58(13) . . ?
O4 La4 N2 160.81(13) . . ?
O3 La4 N2 112.68(13) . . ?
O9 La4 N2 132.59(12) . . ?
O2 La4 N4 155.47(15) . . ?
O4 La4 N4 64.14(12) . . ?
O3 La4 N4 100.92(14) . . ?
O9 La4 N4 130.23(12) . . ?
N2 La4 N4 96.96(14) . . ?
O2 La4 N3 91.00(15) . . ?
O4 La4 N3 107.67(15) . . ?
O3 La4 N3 66.32(12) . . ?
O9 La4 N3 126.30(13) . . ?
N2 La4 N3 64.02(16) . . ?
N4 La4 N3 65.53(17) . . ?
O2 La4 N1 114.68(13) . . ?
O4 La4 N1 103.19(13) . . ?
O3 La4 N1 163.81(13) . . ?
O9 La4 N1 134.64(13) . . ?
N2 La4 N1 63.30(15) . . ?
N4 La4 N1 65.27(16) . . ?
N3 La4 N1 99.06(14) . . ?
O2 La4 La1 38.69(8) . . ?
O4 La4 La1 97.64(8) . . ?
O3 La4 La1 42.27(7) . . ?
O9 La4 La1 40.58(7) . . ?
N2 La4 La1 100.04(10) . . ?
N4 La4 La1 143.15(12) . . ?
N3 La4 La1 93.29(10) . . ?
N1 La4 La1 151.15(11) . . ?
O2 La4 La2 97.92(8) . . ?
O4 La4 La2 39.05(8) . . ?
O3 La4 La2 42.30(8) . . ?
O9 La4 La2 40.41(8) . . ?
N2 La4 La2 154.62(11) . . ?
N4 La4 La2 93.37(10) . . ?
N3 La4 La2 100.04(11) . . ?
N1 La4 La2 141.65(10) . . ?
La1 La4 La2 59.475(8) . . ?
O2 La4 La3 68.40(8) . . ?
O4 La4 La3 66.03(8) . . ?
O3 La4 La3 49.73(7) . . ?
O9 La4 La3 10.72(8) . . ?
N2 La4 La3 132.94(10) . . ?
N4 La4 La3 126.99(10) . . ?
N3 La4 La3 115.74(10) . . ?
N1 La4 La3 145.16(10) . . ?
La1 La4 La3 34.839(6) . . ?
La2 La4 La3 33.966(6) . . ?
C4 O2 La4 123.4(3) . . ?
C4 O2 La1 133.4(3) . . ?
La4 O2 La1 103.00(12) . . ?
C6 O3 La4 118.9(3) . . ?
C6 O3 La1 120.2(3) . . ?
La4 O3 La1 96.53(11) . . ?
C6 O3 La2 124.0(3) . . ?
La4 O3 La2 96.82(12) . . ?
La1 O3 La2 94.14(10) . . ?
C8 O4 La2 119.8(3) . . ?
C8 O4 La4 124.7(3) . . ?
La2 O4 La4 100.87(12) . . ?
C18 O5 La1 121.5(3) . . ?
C18 O5 La3 122.9(3) . . ?
La1 O5 La3 115.08(13) . . ?
C20 O6 La3 125.7(3) . . ?
C20 O6 La2 113.8(3) . . ?
La3 O6 La2 114.83(14) . . ?
La1 O9 La2 98.21(12) . . ?
La1 O9 La4 98.01(11) . . ?
La2 O9 La4 98.53(12) . . ?
La2 O10 La1 97.34(11) . . ?
La2 O10 La3 106.91(12) . . ?
La1 O10 La3 108.49(12) . . ?
N9 O11 La1 98.4(3) . . ?
N9 O12 La1 97.1(3) . . ?
N10 O14 La1 96.5(3) . . ?
N10 O15 La1 96.6(3) . . ?
N11 O17 La2 97.6(4) . . ?
N11 O18 La2 95.4(3) . . ?
N12 O21 La2 94.5(3) . . ?
N12 O22 La2 96.6(3) . . ?
C9 N1 C2 111.9(6) . . ?
C9 N1 C16 109.2(5) . . ?
C2 N1 C16 105.9(6) . . ?
C9 N1 La4 114.2(4) . . ?
C2 N1 La4 104.7(4) . . ?
C16 N1 La4 110.6(4) . . ?
C11 N2 C10 114.5(5) . . ?
C11 N2 C3 109.2(6) . . ?
C10 N2 C3 103.8(5) . . ?
C11 N2 La4 112.9(4) . . ?
C10 N2 La4 114.9(4) . . ?
C3 N2 La4 99.8(4) . . ?
C13 N3 C12 110.0(5) . . ?
C13 N3 C5 112.7(5) . . ?
C12 N3 C5 105.8(5) . . ?
C13 N3 La4 111.9(4) . . ?
C12 N3 La4 111.3(4) . . ?
C5 N3 La4 104.8(3) . . ?
C15 N4 C7 114.9(6) . . ?
C15 N4 C14 111.9(5) . . ?
C7 N4 C14 105.6(6) . . ?
C15 N4 La4 110.0(4) . . ?
C7 N4 La4 106.5(3) . . ?
C14 N4 La4 107.6(4) . . ?
C25 N5 C17 109.2(4) . . ?
C25 N5 C32 109.6(4) . . ?
C17 N5 C32 109.3(4) . . ?
C25 N5 La3 109.9(3) . . ?
C17 N5 La3 104.2(3) . . ?
C32 N5 La3 114.4(3) . . ?
C27 N6 C26 110.0(4) . . ?
C27 N6 C19 111.3(4) . . ?
C26 N6 C19 108.3(4) . . ?
C27 N6 La3 111.6(3) . . ?
C26 N6 La3 114.2(3) . . ?
C19 N6 La3 101.1(3) . . ?
C21 N7 C28 110.0(4) . . ?
C21 N7 C29 109.2(4) . . ?
C28 N7 C29 109.1(4) . . ?
C21 N7 La3 104.1(3) . . ?
C28 N7 La3 112.7(3) . . ?
C29 N7 La3 111.7(3) . . ?
C31 N8 C23 110.9(4) . . ?
C31 N8 C30 107.2(4) . . ?
C23 N8 C30 109.4(4) . . ?
C31 N8 La3 111.3(3) . . ?
C23 N8 La3 106.0(3) . . ?
C30 N8 La3 112.0(3) . . ?
O13 N9 O11 122.9(5) . . ?
O13 N9 O12 120.4(5) . . ?
O11 N9 O12 116.8(5) . . ?
O16 N10 O14 122.3(6) . . ?
O16 N10 O15 119.9(5) . . ?
O14 N10 O15 117.8(5) . . ?
O16 N10 La1 172.2(4) . . ?
O14 N10 La1 59.5(3) . . ?
O15 N10 La1 58.8(3) . . ?
O19 N11 O18 121.8(6) . . ?
O19 N11 O17 120.0(6) . . ?
O18 N11 O17 118.2(5) . . ?
O19 N11 La2 175.4(5) . . ?
O18 N11 La2 60.8(3) . . ?
O17 N11 La2 57.8(3) . . ?
O23 N12 O21 121.3(6) . . ?
O23 N12 O22 120.8(6) . . ?
O21 N12 O22 117.8(5) . . ?
O23 N12 La2 165.0(4) . . ?
O21 N12 La2 60.9(3) . . ?
O22 N12 La2 58.8(3) . . ?
O24 N13 O26 121.1(5) . . ?
O24 N13 O25 119.8(5) . . ?
O26 N13 O25 119.1(5) . . ?
O1 C1 C2 107.7(6) . . ?
C1 C2 N1 116.0(6) . . ?
C4 C3 N2 112.0(6) . . ?
O2 C4 C3 113.9(5) . . ?
C6 C5 N3 111.3(5) . . ?
O3 C6 C5 113.3(5) . . ?
N4 C7 C8 111.3(6) . . ?
O4 C8 C7 108.3(5) . . ?
N1 C9 C10 115.1(6) . . ?
C9 C10 N2 119.1(6) . . ?
N2 C11 C12 110.7(6) . . ?
N3 C12 C11 115.9(5) . . ?
C14 C13 N3 113.5(6) . . ?
C13 C14 N4 116.2(5) . . ?
N4 C15 C16 119.1(6) . . ?
C15 C16 N1 117.5(5) . . ?
N5 C17 C18 112.9(4) . . ?
O5 C18 C17 111.2(4) . . ?
N6 C19 C20 110.0(4) . . ?
O6 C20 C19 110.6(4) . . ?
N7 C21 C22 112.7(4) . . ?
O7 C22 C21 108.8(4) . . ?
N8 C23 C24 112.4(4) . . ?
O8 C24 C23 107.4(4) . . ?
N5 C25 C26 112.6(4) . . ?
N6 C26 C25 112.0(4) . . ?
N6 C27 C28 112.5(4) . . ?
N7 C28 C27 112.3(4) . . ?
N7 C29 C30 111.3(4) . . ?
N8 C30 C29 112.3(4) . . ?
N8 C31 C32 112.9(4) . . ?
N5 C32 C31 113.2(4) . . ?

loop_
_geom_bond_atom_site_label_1
_geom_bond_atom_site_label_2
_geom_bond_distance
_geom_bond_site_symmetry_2
_geom_bond_publ_flag
La1 O5 2.428(3) . ?
La1 O2 2.441(3) . ?
La1 O9 2.500(3) . ?
La1 O10 2.534(3) . ?
La1 O3 2.576(3) . ?
La1 O15 2.644(4) . ?
La1 O14 2.661(4) . ?
La1 O11 2.689(4) . ?
La1 O12 2.699(4) . ?
La1 N10 3.070(5) . ?
La1 La2 3.7861(4) . ?
La1 La4 3.8052(4) . ?
La2 O6 2.412(3) . ?
La2 O4 2.456(4) . ?
La2 O10 2.508(3) . ?
La2 O9 2.509(3) . ?
La2 O3 2.594(3) . ?
La2 O17 2.612(4) . ?
La2 O22 2.632(4) . ?
La2 O21 2.680(4) . ?
La2 O18 2.682(4) . ?
La2 N12 3.057(5) . ?
La2 N11 3.058(6) . ?
La3 O6 2.409(3) . ?
La3 O5 2.460(3) . ?
La3 O10 2.548(3) . ?
La3 N6 2.784(4) . ?
La3 N5 2.785(4) . ?
La3 N7 2.814(4) . ?
La3 N8 2.875(4) . ?
La3 La4 6.6283(4) . ?
La4 O2 2.421(3) . ?
La4 O4 2.509(3) . ?
La4 O3 2.523(3) . ?
La4 O9 2.542(3) . ?
La4 N2 2.787(5) . ?
La4 N4 2.795(5) . ?
La4 N3 2.801(5) . ?
La4 N1 2.856(5) . ?
O1 C1 1.448(7) . ?
O2 C4 1.412(6) . ?
O3 C6 1.444(6) . ?
O4 C8 1.424(6) . ?
O5 C18 1.430(6) . ?
O6 C20 1.406(6) . ?
O7 C22 1.435(6) . ?
O8 C24 1.431(6) . ?
O11 N9 1.262(5) . ?
O12 N9 1.292(6) . ?
O13 N9 1.216(6) . ?
O14 N10 1.258(6) . ?
O15 N10 1.286(6) . ?
O16 N10 1.222(6) . ?
O17 N11 1.282(6) . ?
O18 N11 1.240(7) . ?
O19 N11 1.219(7) . ?
O21 N12 1.275(7) . ?
O22 N12 1.282(7) . ?
O23 N12 1.233(6) . ?
O24 N13 1.232(6) . ?
O25 N13 1.268(6) . ?
O26 N13 1.248(6) . ?
N1 C9 1.452(8) . ?
N1 C2 1.477(9) . ?
N1 C16 1.482(8) . ?
N2 C11 1.405(8) . ?
N2 C10 1.467(8) . ?
N2 C3 1.538(9) . ?
N3 C13 1.432(8) . ?
N3 C12 1.511(9) . ?
N3 C5 1.511(8) . ?
N4 C15 1.426(9) . ?
N4 C7 1.478(8) . ?
N4 C14 1.568(9) . ?
N5 C25 1.472(7) . ?
N5 C17 1.476(6) . ?
N5 C32 1.492(6) . ?
N6 C27 1.473(7) . ?
N6 C26 1.480(7) . ?
N6 C19 1.495(6) . ?
N7 C21 1.475(6) . ?
N7 C28 1.479(7) . ?
N7 C29 1.502(6) . ?
N8 C31 1.473(6) . ?
N8 C23 1.488(7) . ?
N8 C30 1.494(6) . ?
C1 C2 1.456(9) . ?
C3 C4 1.458(8) . ?
C5 C6 1.481(8) . ?
C7 C8 1.545(9) . ?
C9 C10 1.462(9) . ?
C11 C12 1.511(10) . ?
C13 C14 1.425(9) . ?
C15 C16 1.465(10) . ?
C17 C18 1.510(7) . ?
C19 C20 1.530(8) . ?
C21 C22 1.503(8) . ?
C23 C24 1.519(7) . ?
C25 C26 1.540(7) . ?
C27 C28 1.526(7) . ?
C29 C30 1.525(7) . ?
C31 C32 1.510(7) . ?

loop_
_geom_hbond_atom_site_label_D
_geom_hbond_atom_site_label_H
_geom_hbond_atom_site_label_A
_geom_hbond_distance_DH
_geom_hbond_distance_HA
_geom_hbond_distance_DA
_geom_hbond_angle_DHA
_geom_hbond_site_symmetry_A
O1 H1 O25 0.84 1.86 2.692(6) 168.1 .
O8 H8 O12 0.84 1.87 2.691(5) 164.9 .
